data_2218019
loop_
_publ_author_name
'Qiu, Zhi-Hui'
'Liang, Fu-Pei'
'Ruan, Qing-Feng'
'Zhao, Shan-Rong'

_publ_section_title
<i>catena</i>-Poly[[diaquacadmium(II)]bis(\m-pyridine-3-sulfonato)-\k^2^<i>N</i>:<i>O</i>;\k^2^<i>O</i>:<i>N</i>]
_journal_coeditor_code TK2252
_journal_issue 4
_journal_name_full 'Acta Crystallographica Section E'
_journal_page_first m588
_journal_paper_doi 10.1107/S1600536808007770
_journal_volume 64
_journal_year 2008
_chemical_formula_iupac '[Cd (C5 H4 N O3 S)2 (H2 O)2]'
_chemical_formula_moiety 'C10 H12 Cd N2 O8 S2'
_chemical_formula_sum 'C10 H12 Cd N2 O8 S2'
_chemical_formula_weight 464.74
_chemical_name_systematic
;
<i>catena</i>-Poly[[diaquacadmium(II)]bis(\m-pyridine-3-sulfonato)-
\k^2^N:O;\k^2^O:N]
;
_space_group_IT_number 14
_symmetry_cell_setting monoclinic
_symmetry_space_group_name_Hall '-P 2ybc'
_symmetry_space_group_name_H-M 'P 1 21/c 1'
_atom_sites_solution_hydrogens geom
_atom_sites_solution_primary direct
_atom_sites_solution_secondary difmap
_audit_creation_method SHELXL-97
_cell_angle_alpha 90
_cell_angle_beta 97.081(2)
_cell_angle_gamma 90
_cell_formula_units_Z 2
_cell_length_a 7.7480(11)
_cell_length_b 13.264(2)
_cell_length_c 7.3291(11)
_cell_measurement_reflns_used 3022
_cell_measurement_temperature 294(2)
_cell_measurement_theta_max 26.3
_cell_measurement_theta_min 3.1
_cell_volume 747.46(19)
_computing_cell_refinement 'SAINT (Bruker, 1998)'
_computing_data_collection 'SMART (Bruker, 1998)'
_computing_data_reduction 'SAINT (Bruker, 1998)'
_computing_molecular_graphics 'SHELXTL (Sheldrick, 2008)'
_computing_publication_material 'SHELXTL (Sheldrick, 2008)'
_computing_structure_refinement 'SHELXL97 (Sheldrick, 2008)'
_computing_structure_solution 'SHELXS97 (Sheldrick, 2008)'
_diffrn_ambient_temperature 298(2)
_diffrn_measured_fraction_theta_full 0.994
_diffrn_measured_fraction_theta_max 0.994
_diffrn_measurement_device_type 'Bruker SMART CCD area-detector'
_diffrn_measurement_method '\f and \o scans'
_diffrn_radiation_monochromator graphite
_diffrn_radiation_source 'fine-focus sealed tube'
_diffrn_radiation_type MoK\a
_diffrn_radiation_wavelength 0.71073
_diffrn_reflns_av_R_equivalents 0.023
_diffrn_reflns_av_sigmaI/netI 0.025
_diffrn_reflns_limit_h_max 6
_diffrn_reflns_limit_h_min -9
_diffrn_reflns_limit_k_max 15
_diffrn_reflns_limit_k_min -16
_diffrn_reflns_limit_l_max 9
_diffrn_reflns_limit_l_min -4
_diffrn_reflns_number 4111
_diffrn_reflns_theta_full 26.3
_diffrn_reflns_theta_max 26.3
_diffrn_reflns_theta_min 2.7
_exptl_absorpt_coefficient_mu 1.784
_exptl_absorpt_correction_T_max 0.740
_exptl_absorpt_correction_T_min 0.674
_exptl_absorpt_correction_type multi-scan
_exptl_absorpt_process_details '(SADABS; Bruker, 1998)'
_exptl_crystal_colour colourless
_exptl_crystal_density_diffrn 2.065
_exptl_crystal_density_method 'not measured'
_exptl_crystal_description block
_exptl_crystal_F_000 460
_exptl_crystal_size_max 0.26
_exptl_crystal_size_mid 0.22
_exptl_crystal_size_min 0.18
_refine_diff_density_max 0.42
_refine_diff_density_min -0.73
_refine_ls_extinction_coef 0.087(3)
_refine_ls_extinction_expression Fc^*^=kFc[1+0.001xFc^2^\l^3^/sin(2\q)]^-1/4^
_refine_ls_extinction_method SHELXL
_refine_ls_goodness_of_fit_ref 1.10
_refine_ls_hydrogen_treatment mixed
_refine_ls_matrix_type full
_refine_ls_number_parameters 115
_refine_ls_number_reflns 1520
_refine_ls_number_restraints 0
_refine_ls_restrained_S_all 1.10
_refine_ls_R_factor_all 0.024
_refine_ls_R_factor_gt 0.021
_refine_ls_shift/su_max 0.001
_refine_ls_shift/su_mean 0.000
_refine_ls_structure_factor_coef Fsqd
_refine_ls_weighting_details 'calc w=1/[\s^2^(Fo^2^)+(0.0952P)^2^+1.5031P] where P=(Fo^2^+2Fc^2^)/3'
_refine_ls_weighting_scheme calc
_refine_ls_wR_factor_gt 0.052
_refine_ls_wR_factor_ref 0.053
_reflns_number_gt 1396
_reflns_number_total 1520
_reflns_threshold_expression I>2\s(I)
_cod_data_source_file tk2252.cif
_cod_data_source_block I
_cod_depositor_comments
;
The following automatic conversions were performed:
'_symmetry_cell_setting' value 'Monoclinic' changed to 'monoclinic'
according to '/home/saulius/struct/CIF-dictionaries/cif_core.dic'
dictionary named 'cif_core.dic' version 2.4.1 from 2010-06-29.

Automatic conversion script
Id: cif_fix_enum 1527 2010-12-29 10:47:43Z saulius 

The following automatic conversions were performed:

'_symmetry_cell_setting' value 'Monoclinic' changed to 'monoclinic'
according to /home/saulius/struct/CIF-dictionaries/cif_core.dic
dictionary named 'cif_core.dic' version 2.4.1 from 2010-06-29.

Automatic conversion script
Id: cif_fix_values 1715 2011-07-08 13:25:40Z adriana 
;
_cod_original_cell_volume 747.47(19)
_cod_original_sg_symbol_H-M 'P 21/c'
_cod_database_code 2218019
_cod_database_fobs_code 2218019

loop_
_symmetry_equiv_pos_as_xyz
'x, y, z'
'-x, y+1/2, -z+1/2'
'-x, -y, -z'
'x, -y-1/2, z-1/2'

loop_
_atom_site_type_symbol
_atom_site_label
_atom_site_fract_x
_atom_site_fract_y
_atom_site_fract_z
_atom_site_U_iso_or_equiv
_atom_site_adp_type
_atom_site_calc_flag
_atom_site_refinement_flags
_atom_site_occupancy
Cd Cd1 0.0000 0.5000 0.5000 0.02008(12) Uani d S 1
S S1 0.71583(7) 0.62259(4) 0.77922(8) 0.02183(15) Uani d . 1
N N1 0.2044(2) 0.62074(14) 0.6090(3) 0.0246(4) Uani d . 1
O O1 0.7687(2) 0.57880(16) 0.6122(3) 0.0449(5) Uani d . 1
O O2 0.7069(2) 0.54880(14) 0.9231(3) 0.0392(5) Uani d . 1
O O3 0.8146(2) 0.71095(13) 0.8402(3) 0.0377(4) Uani d . 1
C C1 0.3697(3) 0.59388(16) 0.6647(3) 0.0234(5) Uani d . 1
H H1 0.3979 0.5257 0.6722 0.028 Uiso calc R 1
C C2 0.4994(3) 0.66450(17) 0.7113(3) 0.0202(4) Uani d . 1
C C3 0.4585(3) 0.76576(17) 0.7005(4) 0.0276(5) Uani d . 1
H H3 0.5439 0.8143 0.7300 0.033 Uiso calc R 1
C C4 0.2885(3) 0.79362(18) 0.6450(4) 0.0317(5) Uani d . 1
H H4 0.2572 0.8613 0.6380 0.038 Uiso calc R 1
C C5 0.1657(3) 0.71933(18) 0.6000(3) 0.0268(5) Uani d . 1
H H5 0.0514 0.7385 0.5619 0.032 Uiso calc R 1
O O4 0.0841(3) 0.40325(16) 0.7537(3) 0.0359(4) Uani d . 1
H H4A 0.140(4) 0.426(2) 0.845(5) 0.046(10) Uiso d . 1
H H4B 0.113(4) 0.348(3) 0.733(5) 0.043(9) Uiso d . 1

loop_
_atom_site_aniso_label
_atom_site_aniso_U_11
_atom_site_aniso_U_22
_atom_site_aniso_U_33
_atom_site_aniso_U_12
_atom_site_aniso_U_13
_atom_site_aniso_U_23
Cd1 0.01370(15) 0.02211(16) 0.02355(16) 0.00007(8) -0.00117(9) -0.00150(8)
S1 0.0152(3) 0.0238(3) 0.0254(3) -0.0008(2) -0.0021(2) -0.0035(2)
N1 0.0181(9) 0.0241(9) 0.0305(10) 0.0004(8) -0.0018(8) -0.0032(8)
O1 0.0238(9) 0.0694(14) 0.0411(11) 0.0142(9) 0.0027(8) -0.0210(10)
O2 0.0327(10) 0.0345(10) 0.0475(12) -0.0032(8) -0.0070(8) 0.0145(9)
O3 0.0270(9) 0.0304(9) 0.0518(11) -0.0079(7) -0.0107(8) -0.0012(9)
C1 0.0191(11) 0.0197(10) 0.0301(12) 0.0014(8) -0.0016(9) -0.0018(9)
C2 0.0173(10) 0.0245(11) 0.0189(10) 0.0005(8) 0.0022(8) -0.0020(8)
C3 0.0231(11) 0.0207(11) 0.0391(13) -0.0044(9) 0.0049(10) -0.0049(10)
C4 0.0297(13) 0.0211(11) 0.0444(15) 0.0042(10) 0.0047(11) -0.0008(10)
C5 0.0187(11) 0.0296(12) 0.0313(12) 0.0056(9) -0.0001(9) -0.0007(10)
O4 0.0454(11) 0.0315(10) 0.0280(10) 0.0043(9) -0.0059(8) 0.0025(8)

loop_
_atom_type_symbol
_atom_type_description
_atom_type_scat_dispersion_real
_atom_type_scat_dispersion_imag
_atom_type_scat_source
C C 0.0033 0.0016 'International Tables Vol C Tables 4.2.6.8 and 6.1.1.4'
H H 0.0000 0.0000 'International Tables Vol C Tables 4.2.6.8 and 6.1.1.4'
N N 0.0061 0.0033 'International Tables Vol C Tables 4.2.6.8 and 6.1.1.4'
O O 0.0106 0.0060 'International Tables Vol C Tables 4.2.6.8 and 6.1.1.4'
S S 0.1246 0.1234 'International Tables Vol C Tables 4.2.6.8 and 6.1.1.4'
Cd Cd -0.8075 1.2024 'International Tables Vol C Tables 4.2.6.8 and 6.1.1.4'

loop_
_geom_angle_atom_site_label_1
_geom_angle_atom_site_label_2
_geom_angle_atom_site_label_3
_geom_angle_site_symmetry_1
_geom_angle_site_symmetry_3
_geom_angle
O4 Cd1 O4 3_566 . 180
O4 Cd1 O1 3_566 1_455 83.10(8)
O4 Cd1 O1 . 1_455 96.90(8)
O4 Cd1 O1 3_566 3_666 96.90(8)
O4 Cd1 O1 . 3_666 83.10(8)
O1 Cd1 O1 1_455 3_666 180
O4 Cd1 N1 3_566 3_566 89.62(7)
O4 Cd1 N1 . 3_566 90.38(7)
O1 Cd1 N1 1_455 3_566 84.76(7)
O1 Cd1 N1 3_666 3_566 95.24(7)
O4 Cd1 N1 3_566 . 90.37(7)
O4 Cd1 N1 . . 89.63(7)
O1 Cd1 N1 1_455 . 95.24(7)
O1 Cd1 N1 3_666 . 84.76(7)
N1 Cd1 N1 3_566 . 180
O3 S1 O2 . . 113.30(12)
O3 S1 O1 . . 113.01(13)
O2 S1 O1 . . 112.70(13)
O3 S1 C2 . . 106.20(11)
O2 S1 C2 . . 106.70(11)
O1 S1 C2 . . 104.03(10)
C5 N1 C1 . . 118.18(19)
C5 N1 Cd1 . . 121.09(15)
C1 N1 Cd1 . . 120.36(15)
S1 O1 Cd1 . 1_655 142.09(12)
N1 C1 C2 . . 122.1(2)
N1 C1 H1 . . 119.0
C2 C1 H1 . . 119.0
C3 C2 C1 . . 119.3(2)
C3 C2 S1 . . 121.48(17)
C1 C2 S1 . . 119.21(17)
C4 C3 C2 . . 118.8(2)
C4 C3 H3 . . 120.6
C2 C3 H3 . . 120.6
C3 C4 C5 . . 118.9(2)
C3 C4 H4 . . 120.5
C5 C4 H4 . . 120.5
N1 C5 C4 . . 122.7(2)
N1 C5 H5 . . 118.6
C4 C5 H5 . . 118.6
Cd1 O4 H4A . . 122(2)
Cd1 O4 H4B . . 115(2)
H4A O4 H4B . . 112(3)

loop_
_geom_bond_atom_site_label_1
_geom_bond_atom_site_label_2
_geom_bond_site_symmetry_2
_geom_bond_distance
Cd1 O4 3_566 2.2872(18)
Cd1 O4 . 2.2873(18)
Cd1 O1 1_455 2.3113(17)
Cd1 O1 3_666 2.3113(17)
Cd1 N1 3_566 2.3233(18)
Cd1 N1 . 2.3234(18)
S1 O3 . 1.4404(18)
S1 O2 . 1.4466(19)
S1 O1 . 1.4587(19)
S1 C2 . 1.779(2)
N1 C5 . 1.341(3)
N1 C1 . 1.344(3)
O1 Cd1 1_655 2.3113(17)
C1 C2 . 1.386(3)
C1 H1 . 0.9300
C2 C3 . 1.380(3)
C3 C4 . 1.380(4)
C3 H3 . 0.9300
C4 C5 . 1.382(3)
C4 H4 . 0.9300
C5 H5 . 0.9300
O4 H4A . 0.81(3)
O4 H4B . 0.79(3)

loop_
_geom_hbond_atom_site_label_D
_geom_hbond_atom_site_label_H
_geom_hbond_atom_site_label_A
_geom_hbond_site_symmetry_A
_geom_hbond_distance_DH
_geom_hbond_distance_HA
_geom_hbond_distance_DA
_geom_hbond_angle_DHA
C5 H5 O3 4_475 0.93 2.39 3.256(3) 155
C4 H4 O2 2_656 0.93 2.55 3.422(3) 157
O4 H4B O3 2_646 0.79(3) 1.99(4) 2.780(3) 176(3)
O4 H4A O2 3_667 0.81(3) 1.98(3) 2.773(3) 168(3)

loop_
_geom_torsion_atom_site_label_1
_geom_torsion_atom_site_label_2
_geom_torsion_atom_site_label_3
_geom_torsion_atom_site_label_4
_geom_torsion_site_symmetry_1
_geom_torsion_site_symmetry_4
_geom_torsion
O4 Cd1 N1 C5 3_566 . 42.65(19)
O4 Cd1 N1 C5 . . -137.35(19)
O1 Cd1 N1 C5 1_455 . -40.45(19)
O1 Cd1 N1 C5 3_666 . 139.55(19)
O4 Cd1 N1 C1 3_566 . -130.30(18)
O4 Cd1 N1 C1 . . 49.70(18)
O1 Cd1 N1 C1 1_455 . 146.60(18)
O1 Cd1 N1 C1 3_666 . -33.40(18)
O3 S1 O1 Cd1 . 1_655 65.4(2)
O2 S1 O1 Cd1 . 1_655 -64.7(2)
C2 S1 O1 Cd1 . 1_655 -179.9(2)
C5 N1 C1 C2 . . -0.4(3)
Cd1 N1 C1 C2 . . 172.76(16)
N1 C1 C2 C3 . . 0.0(3)
N1 C1 C2 S1 . . -178.71(18)
O3 S1 C2 C3 . . 8.3(2)
O2 S1 C2 C3 . . 129.5(2)
O1 S1 C2 C3 . . -111.2(2)
O3 S1 C2 C1 . . -173.02(19)
O2 S1 C2 C1 . . -51.9(2)
O1 S1 C2 C1 . . 67.5(2)
C1 C2 C3 C4 . . 0.6(4)
S1 C2 C3 C4 . . 179.29(19)
C2 C3 C4 C5 . . -0.8(4)
C1 N1 C5 C4 . . 0.2(4)
Cd1 N1 C5 C4 . . -172.90(19)
C3 C4 C5 N1 . . 0.4(4)
